data_2241368
loop_
_publ_author_name
'Moriguchi, Tetsuji'
'Jalli, Venkataprasad'
'Krishnamurthy, Suvratha'
'Tsuge, Akihiko'
'Yoja, Kenji'

_publ_section_title
;
 Crystal structure of
 (<i>tert</i>-butylcarbamoyl)(4-chloro-2-oxo-2<i>H</i>-chromen-3-yl)methyl
 acetate
;
_journal_coeditor_code ZS2353
_journal_issue 12
_journal_name_full 'Acta Crystallographica Section E'
_journal_page_first o1002
_journal_paper_doi 10.1107/S2056989015021982
_journal_volume 71
_journal_year 2015
_chemical_formula_iupac 'C17 H18 Cl N O5'
_chemical_formula_moiety 'C17 H18 Cl N O5'
_chemical_formula_sum 'C17 H18 Cl N O5'
_chemical_formula_weight 351.77
_chemical_name_systematic
;
(<i>tert</i>-Butylcarbamoyl)(4-chloro-2-oxo-2<i>H</i>-chromen-3-yl)methyl
acetate
;
_space_group_crystal_system trigonal
_space_group_IT_number 148
_space_group_name_Hall '-R 3'
_space_group_name_H-M_alt 'R -3'
_symmetry_space_group_name_Hall '-R 3'
_symmetry_space_group_name_H-M 'R -3 :H'
_atom_sites_solution_hydrogens geom
_atom_sites_solution_primary direct
_atom_sites_solution_secondary difmap
_audit_creation_method 'APEX2 v2010.1-2'
_cell_angle_alpha 90
_cell_angle_beta 90
_cell_angle_gamma 120
_cell_formula_units_Z 18
_cell_length_a 29.831(2)
_cell_length_b 29.831(2)
_cell_length_c 9.7983(8)
_cell_measurement_reflns_used 24469
_cell_measurement_temperature 90(2)
_cell_measurement_theta_max 25.03
_cell_measurement_theta_min 1.37
_cell_volume 7551.2(9)
_computing_cell_refinement
;
SAINT (Bruker, 2009)
;
_computing_data_collection
;
APEX2 (Bruker, 2009)
;
_computing_data_reduction
;
SAINT (Bruker, 2009)
;
_computing_molecular_graphics
;
Mercury (Macrae <i>et al.</i>, 2008)
;
_computing_publication_material
;
SHELXL97 (Sheldrick, 2008)
;
_computing_structure_refinement
;
SHELXL97 (Sheldrick, 2008)
;
_computing_structure_solution
;
SHELXS97 (Sheldrick, 2008)
;
_diffrn_ambient_temperature 90(2)
_diffrn_detector_area_resol_mean 8.333
_diffrn_measured_fraction_theta_full 1.000
_diffrn_measured_fraction_theta_max 1.000
_diffrn_measurement_device_type 'Bruker APEXII'
_diffrn_measurement_method \w
_diffrn_radiation_monochromator graphite
_diffrn_radiation_source 'fine focus sealed tube'
_diffrn_radiation_type 'Mo K\a'
_diffrn_radiation_wavelength 0.71073
_diffrn_reflns_av_R_equivalents 0.0262
_diffrn_reflns_av_sigmaI/netI 0.0129
_diffrn_reflns_limit_h_max 35
_diffrn_reflns_limit_h_min -35
_diffrn_reflns_limit_k_max 35
_diffrn_reflns_limit_k_min -35
_diffrn_reflns_limit_l_max 11
_diffrn_reflns_limit_l_min -11
_diffrn_reflns_number 24469
_diffrn_reflns_theta_full 25.03
_diffrn_reflns_theta_max 25.03
_diffrn_reflns_theta_min 1.37
_exptl_absorpt_coefficient_mu 0.254
_exptl_absorpt_correction_T_max 0.892
_exptl_absorpt_correction_T_min 0.746
_exptl_absorpt_correction_type multi-scan
_exptl_absorpt_process_details
;
(SADABS; Bruker, 2009)
;
_exptl_crystal_colour colorless
_exptl_crystal_density_diffrn 1.392
_exptl_crystal_density_method 'not measured'
_exptl_crystal_description prism
_exptl_crystal_F_000 3312
_exptl_crystal_size_max 0.50
_exptl_crystal_size_mid 0.45
_exptl_crystal_size_min 0.45
_refine_diff_density_max 0.413
_refine_diff_density_min -0.305
_refine_ls_extinction_coef 0.00173(15)
_refine_ls_extinction_method none
_refine_ls_goodness_of_fit_ref 1.121
_refine_ls_hydrogen_treatment constr
_refine_ls_matrix_type full
_refine_ls_number_parameters 221
_refine_ls_number_reflns 2975
_refine_ls_number_restraints 0
_refine_ls_restrained_S_all 1.121
_refine_ls_R_factor_all 0.0314
_refine_ls_R_factor_gt 0.0270
_refine_ls_shift/su_max 0.001
_refine_ls_shift/su_mean 0.000
_refine_ls_structure_factor_coef Fsqd
_refine_ls_weighting_details 'calc w=1/[\s^2^(Fo^2^)+(0.0575P)^2^+6.6693P] where P=(Fo^2^+2Fc^2^)/3'
_refine_ls_weighting_scheme calc
_refine_ls_wR_factor_gt 0.0821
_refine_ls_wR_factor_ref 0.0943
_reflns_number_gt 2742
_reflns_number_total 2975
_reflns_threshold_expression >2sigma(I)
_cod_data_source_file zs2353sup1.cif
_cod_data_source_block I
_cod_original_cell_volume 7551.2(14)
_cod_database_code 2241368

loop_
_space_group_symop_operation_xyz
'x, y, z'
'-y, x-y, z'
'-x+y, -x, z'
'x+2/3, y+1/3, z+1/3'
'-y+2/3, x-y+1/3, z+1/3'
'-x+y+2/3, -x+1/3, z+1/3'
'x+1/3, y+2/3, z+2/3'
'-y+1/3, x-y+2/3, z+2/3'
'-x+y+1/3, -x+2/3, z+2/3'
'-x, -y, -z'
'y, -x+y, -z'
'x-y, x, -z'
'-x+2/3, -y+1/3, -z+1/3'
'y+2/3, -x+y+1/3, -z+1/3'
'x-y+2/3, x+1/3, -z+1/3'
'-x+1/3, -y+2/3, -z+2/3'
'y+1/3, -x+y+2/3, -z+2/3'
'x-y+1/3, x+2/3, -z+2/3'

loop_
_atom_site_type_symbol
_atom_site_label
_atom_site_fract_x
_atom_site_fract_y
_atom_site_fract_z
_atom_site_U_iso_or_equiv
_atom_site_adp_type
_atom_site_calc_flag
_atom_site_refinement_flags
_atom_site_occupancy
C C1 0.21876(5) -0.00044(5) 0.08087(13) 0.0160(3) Uani d . 1
C C2 0.26499(5) 0.05104(5) 0.07629(13) 0.0157(3) Uani d . 1
C C3 0.31212(5) 0.05536(5) 0.08748(13) 0.0155(3) Uani d . 1
C C4 0.31867(5) 0.01052(5) 0.09456(13) 0.0158(3) Uani d . 1
C C5 0.27379(5) -0.03793(5) 0.09425(13) 0.0160(3) Uani d . 1
C C6 0.27504(6) -0.08370(5) 0.09608(14) 0.0188(3) Uani d . 1
H H6 0.2446 -0.1155 0.0958 0.023 Uiso calc R 1
C C7 0.32278(6) -0.08086(5) 0.09835(14) 0.0208(3) Uani d . 1
H H7 0.3244 -0.1112 0.0992 0.025 Uiso calc R 1
C C8 0.36839(6) -0.03316(6) 0.09933(14) 0.0206(3) Uani d . 1
H H8 0.4002 -0.0318 0.1015 0.025 Uiso calc R 1
C C9 0.36650(5) 0.01214(5) 0.09716(14) 0.0180(3) Uani d . 1
H H9 0.3971 0.0439 0.0974 0.022 Uiso calc R 1
C C10 0.25496(5) 0.09571(5) 0.06509(14) 0.0168(3) Uani d . 1
H H10 0.2879 0.1281 0.0746 0.02 Uiso calc R 1
C C11 0.26696(6) 0.12189(5) -0.16856(15) 0.0206(3) Uani d . 1
C C12 0.23933(6) 0.12088(6) -0.29691(15) 0.0268(3) Uani d . 1
H H12A 0.2642 0.139 -0.3676 0.04 Uiso calc R 1
H H12B 0.2191 0.1373 -0.281 0.04 Uiso calc R 1
H H12C 0.2169 0.0856 -0.3244 0.04 Uiso calc R 1
C C13 0.21854(5) 0.09265(5) 0.17996(14) 0.0168(3) Uani d . 1
C C14 0.13982(5) 0.09650(6) 0.24241(15) 0.0217(3) Uani d . 1
C C15 0.16453(7) 0.13872(7) 0.35092(18) 0.0346(4) Uani d . 1
H H15A 0.1901 0.1347 0.4003 0.052 Uiso calc R 1
H H15B 0.1384 0.136 0.4129 0.052 Uiso calc R 1
H H15C 0.1807 0.1721 0.3078 0.052 Uiso calc R 1
C C16 0.10059(6) 0.10327(7) 0.15898(18) 0.0307(4) Uani d . 1
H H16A 0.1175 0.1366 0.1155 0.046 Uiso calc R 1
H H16B 0.0738 0.1008 0.218 0.046 Uiso calc R 1
H H16C 0.0857 0.0767 0.0907 0.046 Uiso calc R 1
C C17 0.11322(7) 0.04277(7) 0.3076(2) 0.0368(4) Uani d . 1
H H17A 0.1003 0.0169 0.2373 0.055 Uiso calc R 1
H H17B 0.0849 0.0387 0.3633 0.055 Uiso calc R 1
H H17C 0.1377 0.039 0.3631 0.055 Uiso calc R 1
Cl Cl1 0.367571(12) 0.115323(12) 0.09482(3) 0.01946(13) Uani d . 1
N N1 0.18014(4) 0.10112(4) 0.14609(12) 0.0179(3) Uani d . 1
H H1 0.1787 0.1098 0.0632 0.021 Uiso calc R 1
O O1 0.17497(4) -0.00851(4) 0.07831(10) 0.0197(2) Uani d . 1
O O2 0.22535(4) -0.04259(3) 0.09066(10) 0.0168(2) Uani d . 1
O O3 0.23274(4) 0.09548(4) -0.06642(9) 0.0183(2) Uani d . 1
O O4 0.31297(4) 0.14258(4) -0.15359(11) 0.0286(3) Uani d . 1
O O5 0.22830(4) 0.08419(4) 0.29548(10) 0.0231(2) Uani d . 1

loop_
_atom_site_aniso_label
_atom_site_aniso_U_11
_atom_site_aniso_U_22
_atom_site_aniso_U_33
_atom_site_aniso_U_12
_atom_site_aniso_U_13
_atom_site_aniso_U_23
C1 0.0201(7) 0.0159(7) 0.0134(6) 0.0101(6) -0.0014(5) -0.0015(5)
C2 0.0187(7) 0.0151(6) 0.0130(6) 0.0083(5) 0.0001(5) -0.0016(5)
C3 0.0177(7) 0.0143(6) 0.0114(6) 0.0056(5) 0.0001(5) -0.0021(5)
C4 0.0200(7) 0.0183(7) 0.0099(7) 0.0102(6) -0.0009(5) -0.0018(5)
C5 0.0181(7) 0.0206(7) 0.0116(6) 0.0114(6) -0.0006(5) -0.0014(5)
C6 0.0239(7) 0.0165(7) 0.0159(7) 0.0102(6) -0.0007(5) -0.0004(5)
C7 0.0307(8) 0.0228(7) 0.0163(7) 0.0188(6) -0.0025(6) -0.0023(5)
C8 0.0233(7) 0.0304(8) 0.0147(7) 0.0184(6) -0.0024(5) -0.0032(6)
C9 0.0190(7) 0.0211(7) 0.0130(7) 0.0094(6) -0.0017(5) -0.0031(5)
C10 0.0179(7) 0.0148(6) 0.0174(7) 0.0081(5) -0.0018(5) -0.0018(5)
C11 0.0276(8) 0.0137(6) 0.0229(7) 0.0120(6) 0.0069(6) 0.0028(5)
C12 0.0358(9) 0.0211(7) 0.0211(7) 0.0122(7) 0.0023(6) 0.0034(6)
C13 0.0186(7) 0.0116(6) 0.0195(7) 0.0069(5) -0.0002(5) -0.0019(5)
C14 0.0190(7) 0.0223(7) 0.0256(8) 0.0117(6) 0.0062(6) 0.0052(6)
C15 0.0316(9) 0.0434(10) 0.0342(9) 0.0227(8) 0.0053(7) -0.0095(7)
C16 0.0223(8) 0.0373(9) 0.0371(9) 0.0184(7) 0.0061(7) 0.0098(7)
C17 0.0294(9) 0.0349(9) 0.0464(10) 0.0163(8) 0.0151(8) 0.0199(8)
Cl1 0.01575(19) 0.01499(19) 0.0235(2) 0.00460(13) 0.00001(12) -0.00316(12)
N1 0.0199(6) 0.0183(6) 0.0176(6) 0.0112(5) 0.0021(4) 0.0023(4)
O1 0.0155(5) 0.0169(5) 0.0262(5) 0.0077(4) -0.0018(4) -0.0009(4)
O2 0.0161(5) 0.0133(4) 0.0215(5) 0.0077(4) -0.0002(4) -0.0008(4)
O3 0.0212(5) 0.0165(5) 0.0171(5) 0.0094(4) 0.0007(4) 0.0023(4)
O4 0.0242(6) 0.0313(6) 0.0299(6) 0.0137(5) 0.0078(4) 0.0079(5)
O5 0.0262(5) 0.0297(6) 0.0193(5) 0.0184(5) -0.0013(4) -0.0007(4)

loop_
_atom_type_symbol
_atom_type_description
_atom_type_scat_dispersion_real
_atom_type_scat_dispersion_imag
_atom_type_scat_source
C C 0.0033 0.0016 'International Tables Vol C Tables 4.2.6.8 and 6.1.1.4'
H H 0.0000 0.0000 'International Tables Vol C Tables 4.2.6.8 and 6.1.1.4'
N N 0.0061 0.0033 'International Tables Vol C Tables 4.2.6.8 and 6.1.1.4'
O O 0.0106 0.0060 'International Tables Vol C Tables 4.2.6.8 and 6.1.1.4'
Cl Cl 0.1484 0.1585 'International Tables Vol C Tables 4.2.6.8 and 6.1.1.4'

loop_
_geom_angle_atom_site_label_1
_geom_angle_atom_site_label_2
_geom_angle_atom_site_label_3
_geom_angle
O1 C1 O2 117.20(12)
O1 C1 C2 124.58(12)
O2 C1 C2 118.21(11)
C3 C2 C1 119.15(12)
C3 C2 C10 125.34(12)
C1 C2 C10 115.46(11)
C2 C3 C4 122.08(12)
C2 C3 Cl1 120.95(10)
C4 C3 Cl1 116.97(10)
C5 C4 C9 117.92(12)
C5 C4 C3 117.02(12)
C9 C4 C3 125.02(12)
O2 C5 C6 116.35(12)
O2 C5 C4 121.20(11)
C6 C5 C4 122.45(12)
C7 C6 C5 118.30(13)
C7 C6 H6 120.8
C5 C6 H6 120.8
C6 C7 C8 120.80(13)
C6 C7 H7 119.6
C8 C7 H7 119.6
C9 C8 C7 120.20(13)
C9 C8 H8 119.9
C7 C8 H8 119.9
C8 C9 C4 120.32(13)
C8 C9 H9 119.8
C4 C9 H9 119.8
O3 C10 C2 110.68(10)
O3 C10 C13 110.09(11)
C2 C10 C13 109.95(11)
O3 C10 H10 108.7
C2 C10 H10 108.7
C13 C10 H10 108.7
O4 C11 O3 122.73(13)
O4 C11 C12 126.18(13)
O3 C11 C12 111.08(12)
C11 C12 H12A 109.5
C11 C12 H12B 109.5
H12A C12 H12B 109.5
C11 C12 H12C 109.5
H12A C12 H12C 109.5
H12B C12 H12C 109.5
O5 C13 N1 125.74(13)
O5 C13 C10 117.08(12)
N1 C13 C10 117.14(12)
N1 C14 C16 106.75(12)
N1 C14 C15 109.41(12)
C16 C14 C15 110.54(13)
N1 C14 C17 109.62(12)
C16 C14 C17 109.48(13)
C15 C14 C17 110.95(14)
C14 C15 H15A 109.5
C14 C15 H15B 109.5
H15A C15 H15B 109.5
C14 C15 H15C 109.5
H15A C15 H15C 109.5
H15B C15 H15C 109.5
C14 C16 H16A 109.5
C14 C16 H16B 109.5
H16A C16 H16B 109.5
C14 C16 H16C 109.5
H16A C16 H16C 109.5
H16B C16 H16C 109.5
C14 C17 H17A 109.5
C14 C17 H17B 109.5
H17A C17 H17B 109.5
C14 C17 H17C 109.5
H17A C17 H17C 109.5
H17B C17 H17C 109.5
C13 N1 C14 124.00(12)
C13 N1 H1 118.0
C14 N1 H1 118.0
C1 O2 C5 122.19(10)
C11 O3 C10 116.22(11)

loop_
_geom_bond_atom_site_label_1
_geom_bond_atom_site_label_2
_geom_bond_distance
C1 O1 1.2045(16)
C1 O2 1.3695(16)
C1 C2 1.4644(18)
C2 C3 1.3507(19)
C2 C10 1.5085(18)
C3 C4 1.4469(18)
C3 Cl1 1.7269(13)
C4 C5 1.3952(19)
C4 C9 1.4033(19)
C5 O2 1.3814(16)
C5 C6 1.3843(19)
C6 C7 1.384(2)
C6 H6 0.93
C7 C8 1.393(2)
C7 H7 0.93
C8 C9 1.380(2)
C8 H8 0.93
C9 H9 0.93
C10 O3 1.4475(16)
C10 C13 1.5352(19)
C10 H10 0.98
C11 O4 1.1998(18)
C11 O3 1.3638(17)
C11 C12 1.496(2)
C12 H12A 0.96
C12 H12B 0.96
C12 H12C 0.96
C13 O5 1.2260(17)
C13 N1 1.3325(18)
C14 N1 1.4802(17)
C14 C16 1.521(2)
C14 C15 1.527(2)
C14 C17 1.528(2)
C15 H15A 0.96
C15 H15B 0.96
C15 H15C 0.96
C16 H16A 0.96
C16 H16B 0.96
C16 H16C 0.96
C17 H17A 0.96
C17 H17B 0.96
C17 H17C 0.96
N1 H1 0.86

loop_
_geom_hbond_atom_site_label_D
_geom_hbond_atom_site_label_H
_geom_hbond_atom_site_label_A
_geom_hbond_site_symmetry_A
_geom_hbond_distance_DH
_geom_hbond_distance_HA
_geom_hbond_distance_DA
_geom_hbond_angle_DHA
_geom_hbond_publ_flag
N1 H1 O3 . 0.86 2.25 2.6627(17) 109 no
N1 H1 O1 12_555 0.86 2.33 3.0787(16) 145 yes
C9 H9 Cl1 . 0.93 2.68 3.0623(15) 105 no
C10 H10 Cl1 . 0.98 2.60 3.1220(17) 114 no
C15 H15A O5 . 0.96 2.52 3.107(3) 120 no
C16 H16A O1 12_555 0.96 2.56 3.287(2) 133 yes
C17 H17C O5 . 0.96 2.43 3.014(3) 119 no

loop_
_geom_torsion_atom_site_label_1
_geom_torsion_atom_site_label_2
_geom_torsion_atom_site_label_3
_geom_torsion_atom_site_label_4
_geom_torsion
O1 C1 C2 C3 176.34(13)
O2 C1 C2 C3 -2.70(19)
O1 C1 C2 C10 -1.13(19)
O2 C1 C2 C10 179.83(11)
C1 C2 C3 C4 4.3(2)
C10 C2 C3 C4 -178.51(12)
C1 C2 C3 Cl1 -175.38(9)
C10 C2 C3 Cl1 1.81(19)
C2 C3 C4 C5 -2.2(2)
Cl1 C3 C4 C5 177.46(9)
C2 C3 C4 C9 175.57(13)
Cl1 C3 C4 C9 -4.74(19)
C9 C4 C5 O2 -179.48(11)
C3 C4 C5 O2 -1.52(19)
C9 C4 C5 C6 -0.1(2)
C3 C4 C5 C6 177.82(12)
O2 C5 C6 C7 179.39(11)
C4 C5 C6 C7 0.0(2)
C5 C6 C7 C8 0.3(2)
C6 C7 C8 C9 -0.4(2)
C7 C8 C9 C4 0.3(2)
C5 C4 C9 C8 0.0(2)
C3 C4 C9 C8 -177.79(12)
C3 C2 C10 O3 114.86(14)
C1 C2 C10 O3 -67.85(14)
C3 C2 C10 C13 -123.30(14)
C1 C2 C10 C13 53.99(15)
O3 C10 C13 O5 168.64(11)
C2 C10 C13 O5 46.45(16)
O3 C10 C13 N1 -13.54(16)
C2 C10 C13 N1 -135.73(12)
O5 C13 N1 C14 -6.3(2)
C10 C13 N1 C14 176.10(12)
C16 C14 N1 C13 -173.64(13)
C15 C14 N1 C13 66.72(17)
C17 C14 N1 C13 -55.16(18)
O1 C1 O2 C5 179.92(11)
C2 C1 O2 C5 -0.97(18)
C6 C5 O2 C1 -176.28(11)
C4 C5 O2 C1 3.10(19)
O4 C11 O3 C10 2.96(18)
C12 C11 O3 C10 -177.30(11)
C2 C10 O3 C11 -89.05(13)
C13 C10 O3 C11 149.19(11)

_cod_database_fobs_code 2241368
